data_2016494
loop_
_publ_author_name
'Brahma, Sanjaya'
'Sachin, H. P.'
'Shivashankar, S. A.'
'Narasimhamurthy, T.'
'Rathore, R. S.'

_publ_section_title
;
 Adducts of bis(acetylacetonato)zinc(II) with 1,10-phenanthroline and
 2,2'-bipyridine
;
_journal_coeditor_code GG3140
_journal_issue 3
_journal_name_full 'Acta Crystallographica Section C'
_journal_page_first m140
_journal_page_last m143
_journal_paper_doi 10.1107/S0108270108003818
_journal_volume 64
_journal_year 2008
_chemical_formula_iupac '[Zn (C5 H7 O2)2 (C12 H8 N2)]'
_chemical_formula_moiety 'C22 H22 N2 O4 Zn'
_chemical_formula_sum 'C22 H22 N2 O4 Zn'
_chemical_formula_weight 443.79
_chemical_melting_point 523
_chemical_name_systematic
;
bis(acetylacetonato-\k^2^O,O')(1,10-phenanthroline-\k^2^N,N')zinc(II)
;
_space_group_IT_number 60
_symmetry_cell_setting orthorhombic
_symmetry_space_group_name_Hall '-P 2n 2ab'
_symmetry_space_group_name_H-M 'P b c n'
_atom_sites_solution_hydrogens geom
_atom_sites_solution_primary direct
_atom_sites_solution_secondary difmap
_cell_angle_alpha 90.00
_cell_angle_beta 90.00
_cell_angle_gamma 90.00
_cell_formula_units_Z 4
_cell_length_a 15.5576(11)
_cell_length_b 10.1598(7)
_cell_length_c 12.5487(9)
_cell_measurement_reflns_used 5903
_cell_measurement_temperature 110(2)
_cell_measurement_theta_max 27.9
_cell_measurement_theta_min 2.4
_cell_volume 1983.5(2)
_computing_cell_refinement 'SAINT-Plus (Bruker, 2003)'
_computing_data_collection 'SMART (Bruker, 2003)'
_computing_data_reduction 'SAINT-Plus (Bruker, 2003)'
_computing_molecular_graphics 'Diamond (Brandenburg & Berndt, 1999) and PLATON (Spek, 2003)'
_computing_publication_material 'SHELXL97 (Sheldrick, 2008) and PLATON (Spek, 2003)'
_computing_structure_refinement 'SHELXL97 (Sheldrick, 2008)'
_computing_structure_solution 'SHELXTL (Version 6.1; Sheldrick, 2008)'
_diffrn_ambient_temperature 110(2)
_diffrn_measured_fraction_theta_full 0.999
_diffrn_measured_fraction_theta_max 0.999
_diffrn_measurement_device_type 'Bruker SMART CCD area-detector'
_diffrn_measurement_method '\f and \w-scans'
_diffrn_radiation_monochromator graphite
_diffrn_radiation_source 'fine-focus sealed tube'
_diffrn_radiation_type MoK\a
_diffrn_radiation_wavelength 0.71073
_diffrn_reflns_av_R_equivalents 0.0333
_diffrn_reflns_av_sigmaI/netI 0.0191
_diffrn_reflns_limit_h_max 19
_diffrn_reflns_limit_h_min -18
_diffrn_reflns_limit_k_max 12
_diffrn_reflns_limit_k_min -12
_diffrn_reflns_limit_l_max 15
_diffrn_reflns_limit_l_min -15
_diffrn_reflns_number 14212
_diffrn_reflns_theta_full 25.00
_diffrn_reflns_theta_max 25.99
_diffrn_reflns_theta_min 2.39
_exptl_absorpt_coefficient_mu 1.270
_exptl_absorpt_correction_T_max 0.793
_exptl_absorpt_correction_T_min 0.709
_exptl_absorpt_correction_type multi-scan
_exptl_absorpt_process_details '(SADABS; Bruker, 2003)'
_exptl_crystal_colour 'light pink'
_exptl_crystal_density_diffrn 1.486
_exptl_crystal_density_method 'not measured'
_exptl_crystal_description block
_exptl_crystal_F_000 920
_exptl_crystal_size_max 0.29
_exptl_crystal_size_mid 0.25
_exptl_crystal_size_min 0.19
_refine_diff_density_max 0.740
_refine_diff_density_min -0.252
_refine_ls_extinction_method none
_refine_ls_goodness_of_fit_ref 1.087
_refine_ls_hydrogen_treatment constr
_refine_ls_matrix_type full
_refine_ls_number_parameters 134
_refine_ls_number_reflns 1953
_refine_ls_number_restraints 0
_refine_ls_restrained_S_all 1.087
_refine_ls_R_factor_all 0.0351
_refine_ls_R_factor_gt 0.0302
_refine_ls_shift/su_max 0.000
_refine_ls_shift/su_mean 0.000
_refine_ls_structure_factor_coef Fsqd
_refine_ls_weighting_details 'w=1/[\s^2^(Fo^2^)+(0.0481P)^2^+0.8556P] where P=(Fo^2^+2Fc^2^)/3'
_refine_ls_weighting_scheme calc
_refine_ls_wR_factor_gt 0.0762
_refine_ls_wR_factor_ref 0.0795
_reflns_number_gt 1730
_reflns_number_total 1953
_reflns_threshold_expression I>2\s(I)
_cod_data_source_file gg3140.cif
_cod_data_source_block I
_cod_depositor_comments
;
The following automatic conversions were performed:
'_symmetry_cell_setting' value 'Orthorhombic' changed to 'orthorhombic'
according to '/home/saulius/struct/CIF-dictionaries/cif_core.dic'
dictionary named 'cif_core.dic' version 2.4.1 from 2010-06-29.

Automatic conversion script
Id: cif_fix_enum 1527 2010-12-29 10:47:43Z saulius 

The following automatic conversions were performed:

'_symmetry_cell_setting' value 'Orthorhombic' changed to
'orthorhombic' according to
/home/saulius/struct/CIF-dictionaries/cif_core.dic dictionary named
'cif_core.dic' version 2.4.1 from 2010-06-29.

Automatic conversion script
Id: cif_fix_values 1715 2011-07-08 13:25:40Z adriana 
;
_cod_original_sg_symbol_Hall '-P 2n 2ab '
_cod_database_code 2016494
_cod_database_fobs_code 2016494

loop_
_symmetry_equiv_pos_as_xyz
'x, y, z'
'-x+1/2, -y+1/2, z+1/2'
'x+1/2, -y+1/2, -z'
'-x, y, -z+1/2'
'-x, -y, -z'
'x-1/2, y-1/2, -z-1/2'
'-x-1/2, y-1/2, z'
'x, -y, z-1/2'

loop_
_atom_site_type_symbol
_atom_site_label
_atom_site_fract_x
_atom_site_fract_y
_atom_site_fract_z
_atom_site_U_iso_or_equiv
_atom_site_adp_type
_atom_site_calc_flag
_atom_site_refinement_flags
_atom_site_occupancy
Zn Zn1 0.0000 0.48021(3) 0.2500 0.01284(12) Uani d S 1
O O1 0.05346(8) 0.34994(12) 0.14503(10) 0.0178(3) Uani d . 1
O O2 0.11849(8) 0.48645(12) 0.32751(10) 0.0169(3) Uani d . 1
N N1 -0.03582(9) 0.65039(14) 0.34828(11) 0.0139(3) Uani d . 1
C C1 -0.06970(11) 0.64879(17) 0.44490(14) 0.0154(4) Uani d . 1
H H1 -0.0797 0.5679 0.4773 0.019 Uiso calc R 1
C C2 -0.09114(12) 0.76380(17) 0.50069(14) 0.0167(4) Uani d . 1
H H2 -0.1152 0.7588 0.5684 0.020 Uiso calc R 1
C C3 -0.07621(11) 0.88340(17) 0.45421(14) 0.0159(4) Uani d . 1
H H3 -0.0909 0.9604 0.4898 0.019 Uiso calc R 1
C C4 -0.03839(11) 0.88967(17) 0.35200(14) 0.0145(4) Uani d . 1
C C5 -0.01946(11) 0.76887(17) 0.30216(14) 0.0135(4) Uani d . 1
C C6 -0.01815(12) 1.01083(17) 0.29822(17) 0.0165(4) Uani d . 1
H H6 -0.0306 1.0906 0.3312 0.020 Uiso calc R 1
C C7 0.13281(12) 0.33416(17) 0.12771(15) 0.0177(4) Uani d . 1
C C8 0.19959(12) 0.38166(19) 0.19155(16) 0.0217(4) Uani d . 1
H H8 0.2555 0.3638 0.1697 0.026 Uiso calc R 1
C C9 0.18932(12) 0.45414(18) 0.28598(16) 0.0180(4) Uani d . 1
C C10 0.15548(14) 0.2600(2) 0.02708(17) 0.0275(5) Uani d . 1
H H10A 0.1185 0.1850 0.0200 0.041 Uiso calc R 1
H H10B 0.2142 0.2313 0.0308 0.041 Uiso calc R 1
H H10C 0.1482 0.3168 -0.0334 0.041 Uiso calc R 1
C C11 0.26920(13) 0.5003(2) 0.34317(17) 0.0284(5) Uani d . 1
H H11A 0.2818 0.5893 0.3227 0.043 Uiso calc R 1
H H11B 0.3167 0.4445 0.3245 0.043 Uiso calc R 1
H H11C 0.2599 0.4965 0.4187 0.043 Uiso calc R 1

loop_
_atom_site_aniso_label
_atom_site_aniso_U_11
_atom_site_aniso_U_22
_atom_site_aniso_U_33
_atom_site_aniso_U_12
_atom_site_aniso_U_13
_atom_site_aniso_U_23
Zn1 0.01327(18) 0.01065(19) 0.01459(19) 0.000 0.00075(10) 0.000
O1 0.0161(6) 0.0152(6) 0.0222(7) -0.0012(5) 0.0022(5) -0.0035(5)
O2 0.0158(7) 0.0183(6) 0.0165(7) 0.0003(5) -0.0005(5) 0.0004(5)
N1 0.0142(7) 0.0131(7) 0.0143(8) -0.0003(6) -0.0014(6) 0.0006(6)
C1 0.0157(9) 0.0142(8) 0.0163(9) -0.0003(7) -0.0009(7) 0.0018(7)
C2 0.0160(9) 0.0190(9) 0.0151(9) 0.0007(7) 0.0020(7) -0.0003(7)
C3 0.0156(9) 0.0150(9) 0.0172(9) 0.0029(7) -0.0008(7) -0.0039(7)
C4 0.0118(8) 0.0150(8) 0.0165(9) 0.0002(6) -0.0025(7) 0.0003(7)
C5 0.0120(8) 0.0129(9) 0.0155(9) 0.0005(6) -0.0020(7) -0.0003(7)
C6 0.0172(9) 0.0100(9) 0.0223(10) 0.0024(6) -0.0050(8) -0.0033(7)
C7 0.0199(9) 0.0112(8) 0.0221(9) -0.0006(7) 0.0054(7) 0.0016(7)
C8 0.0145(9) 0.0242(10) 0.0263(11) 0.0013(7) 0.0047(8) -0.0019(8)
C9 0.0158(9) 0.0161(9) 0.0221(9) -0.0002(7) -0.0004(8) 0.0049(8)
C10 0.0255(11) 0.0242(10) 0.0329(11) -0.0040(8) 0.0098(9) -0.0099(9)
C11 0.0191(11) 0.0375(12) 0.0286(12) -0.0014(8) -0.0033(9) -0.0044(9)

loop_
_atom_type_symbol
_atom_type_description
_atom_type_scat_dispersion_real
_atom_type_scat_dispersion_imag
_atom_type_scat_source
C C 0.0033 0.0016 'International Tables Vol C Tables 4.2.6.8 and 6.1.1.4'
H H 0.0000 0.0000 'International Tables Vol C Tables 4.2.6.8 and 6.1.1.4'
N N 0.0061 0.0033 'International Tables Vol C Tables 4.2.6.8 and 6.1.1.4'
O O 0.0106 0.0060 'International Tables Vol C Tables 4.2.6.8 and 6.1.1.4'
Zn Zn 0.2839 1.4301 'International Tables Vol C Tables 4.2.6.8 and 6.1.1.4'

loop_
_geom_angle_atom_site_label_1
_geom_angle_atom_site_label_2
_geom_angle_atom_site_label_3
_geom_angle_site_symmetry_1
_geom_angle_site_symmetry_3
_geom_angle
O1 Zn1 O1 . 4 99.30(7)
O1 Zn1 O2 . 4 94.52(5)
O1 Zn1 O2 4 4 87.74(5)
O1 Zn1 O2 . . 87.74(5)
O1 Zn1 O2 4 . 94.52(5)
O2 Zn1 O2 4 . 176.51(7)
O1 Zn1 N1 . . 167.18(5)
O1 Zn1 N1 4 . 92.56(5)
O2 Zn1 N1 4 . 90.78(5)
O2 Zn1 N1 . . 86.47(5)
O1 Zn1 N1 . 4 92.56(5)
O1 Zn1 N1 4 4 167.18(5)
O2 Zn1 N1 4 4 86.47(5)
O2 Zn1 N1 . 4 90.78(5)
N1 Zn1 N1 . 4 76.10(7)
C9 O2 Zn1 . . 124.84(12)
C7 O1 Zn1 . . 126.19(12)
C1 N1 C5 . . 118.41(15)
C1 N1 Zn1 . . 127.34(12)
C5 N1 Zn1 . . 114.24(11)
N1 C1 C2 . . 122.84(16)
N1 C1 H1 . . 118.6
C2 C1 H1 . . 118.6
C3 C2 C1 . . 119.15(17)
C3 C2 H2 . . 120.4
C1 C2 H2 . . 120.4
C2 C3 C4 . . 119.86(16)
C2 C3 H3 . . 120.1
C4 C3 H3 . . 120.1
C5 C4 C3 . . 116.81(16)
C5 C4 C6 . . 119.43(17)
C3 C4 C6 . . 123.75(16)
N1 C5 C4 . . 122.91(16)
N1 C5 C5 . 4 117.70(10)
C4 C5 C5 . 4 119.39(10)
C6 C6 C4 4 . 121.17(11)
C6 C6 H6 4 . 119.4
C4 C6 H6 . . 119.4
O1 C7 C8 . . 125.71(17)
O1 C7 C10 . . 115.77(17)
C8 C7 C10 . . 118.50(17)
C7 C8 C9 . . 125.46(17)
C7 C8 H8 . . 117.3
C9 C8 H8 . . 117.3
O2 C9 C8 . . 125.73(17)
O2 C9 C11 . . 116.19(17)
C8 C9 C11 . . 118.06(17)
C7 C10 H10A . . 109.5
C7 C10 H10B . . 109.5
H10A C10 H10B . . 109.5
C7 C10 H10C . . 109.5
H10A C10 H10C . . 109.5
H10B C10 H10C . . 109.5
C9 C11 H11A . . 109.5
C9 C11 H11B . . 109.5
H11A C11 H11B . . 109.5
C9 C11 H11C . . 109.5
H11A C11 H11C . . 109.5
H11B C11 H11C . . 109.5

loop_
_geom_bond_atom_site_label_1
_geom_bond_atom_site_label_2
_geom_bond_site_symmetry_2
_geom_bond_distance
Zn1 O1 . 2.0441(12)
Zn1 O1 4 2.0441(12)
Zn1 O2 4 2.0853(13)
Zn1 O2 . 2.0853(13)
Zn1 N1 . 2.1957(14)
Zn1 N1 4 2.1957(14)
O1 C7 . 1.264(2)
N1 C1 . 1.322(2)
N1 C5 . 1.360(2)
C1 C2 . 1.402(2)
C1 H1 . 0.9300
C2 H2 . 0.9300
C3 C2 . 1.368(2)
C3 H3 . 0.9300
C4 C3 . 1.413(2)
C4 C6 . 1.439(3)
C5 C4 . 1.409(2)
C5 C5 4 1.442(4)
C6 C6 4 1.336(4)
C6 H6 . 0.9300
C7 C10 . 1.512(3)
C8 C7 . 1.398(3)
C8 H8 . 0.9300
C9 O2 . 1.262(2)
C9 C8 . 1.404(3)
C10 H10A . 0.9600
C10 H10B . 0.9600
C10 H10C . 0.9600
C11 C9 . 1.510(3)
C11 H11A . 0.9600
C11 H11B . 0.9600
C11 H11C . 0.9600

loop_
_geom_hbond_atom_site_label_D
_geom_hbond_atom_site_label_H
_geom_hbond_atom_site_label_A
_geom_hbond_site_symmetry_A
_geom_hbond_distance_DH
_geom_hbond_distance_HA
_geom_hbond_distance_DA
_geom_hbond_angle_DHA
_geom_hbond_publ_flag
C1 H1 O2 5_566 0.93 2.58 3.259(2) 130 y

loop_
_geom_torsion_atom_site_label_1
_geom_torsion_atom_site_label_2
_geom_torsion_atom_site_label_3
_geom_torsion_atom_site_label_4
_geom_torsion_site_symmetry_1
_geom_torsion_site_symmetry_4
_geom_torsion
C8 C9 O2 Zn1 . . -15.3(3)
C11 C9 O2 Zn1 . . 163.63(13)
C1 N1 C5 C4 . . -1.1(3)
Zn1 N1 C5 C4 . . 179.53(13)
C1 N1 C5 C5 . 4 178.50(18)
Zn1 N1 C5 C5 . 4 -0.8(2)
N1 C5 C4 C3 . . -0.2(3)
C5 C5 C4 C3 4 . -179.81(18)
N1 C5 C4 C6 . . 179.30(16)
C5 C5 C4 C6 4 . -0.3(3)
C5 N1 C1 C2 . . 1.4(3)
Zn1 N1 C1 C2 . . -179.33(13)
C5 C4 C3 C2 . . 1.2(3)
C6 C4 C3 C2 . . -178.22(17)
C5 C4 C6 C6 . 4 0.1(3)
C3 C4 C6 C6 . 4 179.6(2)
C4 C3 C2 C1 . . -1.0(3)
N1 C1 C2 C3 . . -0.4(3)
O2 C9 C8 C7 . . 0.4(3)
C11 C9 C8 C7 . . -178.50(18)
Zn1 O1 C7 C8 . . 14.3(3)
Zn1 O1 C7 C10 . . -164.06(12)
C9 C8 C7 O1 . . 0.4(3)
C9 C8 C7 C10 . . 178.75(19)
